data_1543450
loop_
_publ_author_name
'Nge, Choy-Eng'
'Chong, Kam-Weng'
'Thomas, Noel F.'
'Lim, Siew-Huah'
'Low, Yun-Yee'
'Kam, Toh-Seok'

_publ_section_title
;
 Ibogan, Aspidosperman, Vincamine, and Bisindole Alkaloids from a Malayan
 Tabernaemontana corymbosa: Iboga Alkaloids with C-20\a Substitution.
;
_journal_issue 5
_journal_name_full 'Journal of natural products'
_journal_page_first 1388
_journal_page_last 1399
_journal_paper_doi 10.1021/acs.jnatprod.6b00129
_journal_volume 79
_journal_year 2016
_chemical_absolute_configuration ad
_chemical_formula_moiety 'C19 H20 N2 O2'
_chemical_formula_sum 'C19 H20 N2 O2'
_chemical_formula_weight 308.37
_chemical_name_common 'Conoduzidine A'
_chemical_temperature_decomposition_gt 525
_space_group_crystal_system orthorhombic
_space_group_IT_number 19
_space_group_name_Hall 'P 2ac 2ab'
_space_group_name_H-M_alt 'P 21 21 21'
_symmetry_space_group_name_Hall 'P 2ac 2ab'
_symmetry_space_group_name_H-M 'P 21 21 21'
_atom_sites_solution_hydrogens geom
_audit_creation_method SHELXL-2014/7
_cell_angle_alpha 90
_cell_angle_beta 90
_cell_angle_gamma 90
_cell_formula_units_Z 8
_cell_length_a 11.73280(10)
_cell_length_b 13.07670(10)
_cell_length_c 19.2454(2)
_cell_measurement_reflns_used 7695
_cell_measurement_temperature 100(2)
_cell_measurement_theta_max 74.1647
_cell_measurement_theta_min 3.3769
_cell_volume 2952.75(5)
_computing_cell_refinement 'CrysAlis PRO'
_computing_data_collection 'CrysAlis PRO  (Agilent, 2010)'
_computing_data_reduction 'CrysAlis PRO'
_computing_molecular_graphics 'X-Seed (Barbour, 2001)'
_computing_publication_material 'enCIFer (Allen, et. al., J. Applied Cryst., 37, 335-338, 2004)'
_computing_structure_refinement 'SHELXL-2014/7 (Sheldrick, 2014)'
_computing_structure_solution 'SHELXS-97 (Sheldrick, 2008)'
_diffrn_ambient_temperature 100(2)
_diffrn_detector_area_resol_mean 10.4041
_diffrn_measured_fraction_theta_full 0.999
_diffrn_measured_fraction_theta_max 0.990
_diffrn_measurement_device_type 'Agilent Technologies SuperNova Dual diffractometer with Atlas detector'
_diffrn_measurement_method '\w scan'
_diffrn_radiation_type CuK\a
_diffrn_radiation_wavelength 1.54184
_diffrn_reflns_av_R_equivalents 0.0163
_diffrn_reflns_av_unetI/netI 0.0214
_diffrn_reflns_Laue_measured_fraction_full 0.999
_diffrn_reflns_Laue_measured_fraction_max 0.990
_diffrn_reflns_limit_h_max 14
_diffrn_reflns_limit_h_min -14
_diffrn_reflns_limit_k_max 16
_diffrn_reflns_limit_k_min -15
_diffrn_reflns_limit_l_max 22
_diffrn_reflns_limit_l_min -23
_diffrn_reflns_number 10671
_diffrn_reflns_point_group_measured_fraction_full 0.999
_diffrn_reflns_point_group_measured_fraction_max 0.976
_diffrn_reflns_theta_full 67.684
_diffrn_reflns_theta_max 74.333
_diffrn_reflns_theta_min 4.087
_diffrn_source 'SuperNova (Cu) X-ray Source'
_exptl_absorpt_coefficient_mu 0.725
_exptl_absorpt_correction_T_max 0.8686
_exptl_absorpt_correction_T_min 0.7603
_exptl_absorpt_correction_type multi-scan
_exptl_absorpt_process_details 'CrysAlis PRO (Agilent, 2010)'
_exptl_crystal_colour Colorless
_exptl_crystal_density_diffrn 1.387
_exptl_crystal_description Prism
_exptl_crystal_F_000 1312
_exptl_crystal_size_max 0.400
_exptl_crystal_size_mid 0.300
_exptl_crystal_size_min 0.200
_refine_diff_density_max 0.305
_refine_diff_density_min -0.178
_refine_diff_density_rms 0.037
_refine_ls_abs_structure_details
;
 Flack x determined using 2424 quotients [(I+)-(I-)]/[(I+)+(I-)]
 (Parsons, Flack and Wagner, Acta Cryst. B69 (2013) 249-259).
;
_refine_ls_abs_structure_Flack -0.06(8)
_refine_ls_extinction_method none
_refine_ls_goodness_of_fit_ref 1.072
_refine_ls_hydrogen_treatment constr
_refine_ls_matrix_type full
_refine_ls_number_parameters 415
_refine_ls_number_reflns 5866
_refine_ls_number_restraints 0
_refine_ls_restrained_S_all 1.072
_refine_ls_R_factor_all 0.0358
_refine_ls_R_factor_gt 0.0354
_refine_ls_shift/su_max 0.001
_refine_ls_shift/su_mean 0.001
_refine_ls_structure_factor_coef Fsqd
_refine_ls_weighting_details 'w=1/[\s^2^(Fo^2^)+(0.0420P)^2^+0.9350P] where P=(Fo^2^+2Fc^2^)/3'
_refine_ls_weighting_scheme calc
_refine_ls_wR_factor_gt 0.0898
_refine_ls_wR_factor_ref 0.0901
_reflns_Friedel_coverage 0.755
_reflns_Friedel_fraction_full 0.999
_reflns_Friedel_fraction_max 0.958
_reflns_number_gt 5788
_reflns_number_total 5866
_reflns_threshold_expression 'I > 2\s(I)'
_cod_data_source_file np6b00129_si_006.cif
_cod_data_source_block Conoduzidine_A
_cod_depositor_comments
;
The following automatic conversions were performed:

'_chemical_melting_point' tag was changed to
'_chemical_temperature_decomposition_gt' since the value was
specified 'more than' ('>') a certain temperature. The value '>525 K
(dec)' was changed to '525' - it should be numeric and without a unit
designator.

Automatic conversion script
Id: cif_fix_values 4268 2015-11-12 08:31:59Z antanas 
;
_cod_database_code 1543450
_shelx_shelxl_version_number 2014/7
_shelx_space_group_comment
;
The symmetry employed for this shelxl refinement is uniquely defined
by the following loop, which should always be used as a source of
symmetry information in preference to the above space-group names.
They are only intended as comments.
;
_shelx_estimated_absorpt_t_min 0.760
_shelx_estimated_absorpt_t_max 0.869

loop_
_space_group_symop_operation_xyz
'x, y, z'
'-x+1/2, -y, z+1/2'
'-x, y+1/2, -z+1/2'
'x+1/2, -y+1/2, -z'

loop_
_atom_site_label
_atom_site_type_symbol
_atom_site_fract_x
_atom_site_fract_y
_atom_site_fract_z
_atom_site_U_iso_or_equiv
_atom_site_adp_type
_atom_site_occupancy
_atom_site_site_symmetry_order
_atom_site_calc_flag
_atom_site_refinement_flags_posn
_atom_site_refinement_flags_adp
C2 C 0.92256(18) 0.98135(15) 0.07002(11) 0.0214(4) Uani 1 1 d . .
C3 C 1.03139(19) 0.78349(17) 0.03255(11) 0.0249(4) Uani 1 1 d . .
H3A H 0.9520 0.7972 0.0178 0.030 Uiso 1 1 calc R U
H3B H 1.0372 0.7105 0.0458 0.030 Uiso 1 1 calc R U
C5 C 0.99179(19) 0.82405(18) 0.15394(11) 0.0264(5) Uani 1 1 d . .
H5A H 1.0177 0.8681 0.1927 0.032 Uiso 1 1 calc R U
H5B H 1.0071 0.7523 0.1674 0.032 Uiso 1 1 calc R U
C6 C 0.86123(19) 0.83761(18) 0.14547(12) 0.0263(5) Uani 1 1 d . .
H6A H 0.8283 0.7763 0.1230 0.032 Uiso 1 1 calc R U
H6B H 0.8253 0.8456 0.1917 0.032 Uiso 1 1 calc R U
C7 C 0.83767(18) 0.93046(17) 0.10183(11) 0.0229(4) Uani 1 1 d . .
C8 C 0.73142(19) 0.97711(16) 0.08027(11) 0.0241(4) Uani 1 1 d . .
C9 C 0.6177(2) 0.96016(18) 0.09776(13) 0.0291(5) Uani 1 1 d . .
H9 H 0.5975 0.9070 0.1291 0.035 Uiso 1 1 calc R U
C10 C 0.5345(2) 1.0220(2) 0.06871(14) 0.0347(6) Uani 1 1 d . .
H10 H 0.4569 1.0114 0.0807 0.042 Uiso 1 1 calc R U
C11 C 0.5629(2) 1.1001(2) 0.02191(14) 0.0357(6) Uani 1 1 d . .
H11 H 0.5041 1.1405 0.0020 0.043 Uiso 1 1 calc R U
C12 C 0.6756(2) 1.11923(18) 0.00410(12) 0.0306(5) Uani 1 1 d . .
H12 H 0.6953 1.1725 -0.0272 0.037 Uiso 1 1 calc R U
C13 C 0.75867(19) 1.05691(17) 0.03413(11) 0.0252(4) Uani 1 1 d . .
C14 C 1.1125(2) 0.80602(17) -0.02691(12) 0.0274(5) Uani 1 1 d . .
H14A H 1.0952 0.7599 -0.0663 0.033 Uiso 1 1 calc R U
H14B H 1.1917 0.7925 -0.0118 0.033 Uiso 1 1 calc R U
C15 C 1.1023(2) 0.91710(17) -0.05081(11) 0.0262(5) Uani 1 1 d . .
H15 H 1.0283 0.9276 -0.0756 0.031 Uiso 1 1 calc R U
C16 C 0.9443(2) 1.11714(17) -0.01743(12) 0.0267(5) Uani 1 1 d . .
C17 C 1.0710(2) 1.09974(17) -0.01056(12) 0.0276(5) Uani 1 1 d . .
H17A H 1.1006 1.1489 0.0242 0.033 Uiso 1 1 calc R U
H17B H 1.1068 1.1169 -0.0557 0.033 Uiso 1 1 calc R U
C18 C 1.2912(2) 0.9663(2) -0.05037(13) 0.0337(5) Uani 1 1 d . .
H18A H 1.3367 1.0237 -0.0693 0.040 Uiso 1 1 calc R U
H18B H 1.3410 0.9054 -0.0466 0.040 Uiso 1 1 calc R U
C19 C 1.2423(2) 0.99453(19) 0.02121(12) 0.0281(5) Uani 1 1 d . .
H19A H 1.2678 1.0635 0.0356 0.034 Uiso 1 1 calc R U
H19B H 1.2660 0.9443 0.0569 0.034 Uiso 1 1 calc R U
C20 C 1.11171(19) 0.99200(16) 0.01056(11) 0.0231(4) Uani 1 1 d . .
C21 C 1.04707(18) 0.95796(16) 0.07573(11) 0.0206(4) Uani 1 1 d . .
H21 H 1.0778 0.9978 0.1159 0.025 Uiso 1 1 calc R U
C2' C 0.3465(2) 0.38294(17) 0.75875(11) 0.0265(5) Uani 1 1 d . .
C3' C 0.2201(2) 0.3500(2) 0.62553(12) 0.0350(6) Uani 1 1 d . .
H3'1 H 0.3017 0.3310 0.6277 0.042 Uiso 1 1 calc R U
H3'2 H 0.2048 0.3799 0.5792 0.042 Uiso 1 1 calc R U
C5' C 0.2575(2) 0.5226(2) 0.66900(15) 0.0393(6) Uani 1 1 d . .
H5'1 H 0.2355 0.5712 0.7061 0.047 Uiso 1 1 calc R U
H5'2 H 0.2332 0.5525 0.6241 0.047 Uiso 1 1 calc R U
C6' C 0.3885(2) 0.5125(2) 0.66867(14) 0.0364(6) Uani 1 1 d . .
H6'1 H 0.4144 0.4861 0.6231 0.044 Uiso 1 1 calc R U
H6'2 H 0.4237 0.5804 0.6762 0.044 Uiso 1 1 calc R U
C7' C 0.4241(2) 0.44059(17) 0.72540(12) 0.0266(5) Uani 1 1 d . .
C8' C 0.5348(2) 0.41302(17) 0.75157(12) 0.0254(5) Uani 1 1 d . .
C9' C 0.6454(2) 0.44819(19) 0.73754(12) 0.0305(5) Uani 1 1 d . .
H9' H 0.6581 0.5003 0.7040 0.037 Uiso 1 1 calc R U
C10' C 0.7360(2) 0.4050(2) 0.77388(14) 0.0376(6) Uani 1 1 d . .
H10' H 0.8113 0.4284 0.7650 0.045 Uiso 1 1 calc R U
C11' C 0.7189(2) 0.3290(2) 0.82241(14) 0.0359(6) Uani 1 1 d . .
H11' H 0.7826 0.3009 0.8461 0.043 Uiso 1 1 calc R U
C12' C 0.6095(2) 0.29247(18) 0.83743(12) 0.0305(5) Uani 1 1 d . .
H12' H 0.5977 0.2399 0.8707 0.037 Uiso 1 1 calc R U
C13' C 0.5192(2) 0.33598(17) 0.80177(11) 0.0247(4) Uani 1 1 d . .
C14' C 0.1470(2) 0.2558(2) 0.63593(12) 0.0362(6) Uani 1 1 d . .
H14C H 0.1620 0.2066 0.5979 0.043 Uiso 1 1 calc R U
H14D H 0.0656 0.2754 0.6338 0.043 Uiso 1 1 calc R U
C15' C 0.1714(2) 0.2045(2) 0.70583(12) 0.0334(5) Uani 1 1 d . .
H15' H 0.2483 0.1716 0.7049 0.040 Uiso 1 1 calc R U
C16' C 0.3448(2) 0.24197(19) 0.84250(12) 0.0314(5) Uani 1 1 d . .
C17' C 0.2176(2) 0.2372(2) 0.83311(13) 0.0391(6) Uani 1 1 d . .
H17C H 0.1823 0.2726 0.8732 0.047 Uiso 1 1 calc R U
H17D H 0.1947 0.1644 0.8359 0.047 Uiso 1 1 calc R U
C18' C -0.0041(3) 0.1807(3) 0.76028(17) 0.0592(9) Uani 1 1 d . .
H18C H -0.0192 0.1439 0.8043 0.071 Uiso 1 1 calc R U
H18D H -0.0752 0.1817 0.7325 0.071 Uiso 1 1 calc R U
C19' C 0.0349(2) 0.2890(3) 0.77532(16) 0.0519(8) Uani 1 1 d . .
H19C H 0.0148 0.3097 0.8232 0.062 Uiso 1 1 calc R U
H19D H 0.0010 0.3381 0.7421 0.062 Uiso 1 1 calc R U
C20' C 0.1646(2) 0.2823(2) 0.76605(12) 0.0363(6) Uani 1 1 d . .
C21' C 0.2200(2) 0.3860(2) 0.74941(13) 0.0328(5) Uani 1 1 d . .
H21' H 0.1895 0.4365 0.7837 0.039 Uiso 1 1 calc R U
N1 N 0.87829(16) 1.05887(14) 0.02723(9) 0.0232(4) Uani 1 1 d . .
N4 N 1.06045(15) 0.84826(13) 0.09214(9) 0.0221(4) Uani 1 1 d . .
N1' N 0.40050(17) 0.31712(14) 0.80570(9) 0.0253(4) Uani 1 1 d . .
N4' N 0.19431(18) 0.42582(18) 0.67986(11) 0.0360(5) Uani 1 1 d . .
O15 O 1.19527(14) 0.94492(15) -0.09507(9) 0.0341(4) Uani 1 1 d . .
O16 O 0.90248(16) 1.17924(12) -0.05698(9) 0.0351(4) Uani 1 1 d . .
O15' O 0.08613(17) 0.12996(18) 0.72177(10) 0.0483(5) Uani 1 1 d . .
O16' O 0.39616(19) 0.18617(15) 0.88226(10) 0.0475(5) Uani 1 1 d . .

loop_
_atom_site_aniso_label
_atom_site_aniso_U_11
_atom_site_aniso_U_22
_atom_site_aniso_U_33
_atom_site_aniso_U_23
_atom_site_aniso_U_13
_atom_site_aniso_U_12
C2 0.0249(11) 0.0205(10) 0.0188(9) -0.0003(8) -0.0022(8) 0.0032(8)
C3 0.0253(10) 0.0216(10) 0.0279(11) -0.0006(9) -0.0022(9) 0.0002(8)
C5 0.0256(11) 0.0289(11) 0.0246(10) 0.0070(9) -0.0011(9) 0.0018(9)
C6 0.0247(11) 0.0292(11) 0.0252(10) 0.0063(9) 0.0008(8) 0.0001(9)
C7 0.0226(10) 0.0253(10) 0.0209(10) -0.0003(8) -0.0018(8) 0.0023(9)
C8 0.0242(11) 0.0250(10) 0.0231(10) -0.0050(8) -0.0035(8) 0.0027(8)
C9 0.0251(11) 0.0301(11) 0.0319(11) -0.0057(9) -0.0022(9) 0.0008(9)
C10 0.0223(11) 0.0398(13) 0.0419(13) -0.0128(11) -0.0085(10) 0.0051(10)
C11 0.0330(13) 0.0339(13) 0.0403(14) -0.0095(11) -0.0147(11) 0.0115(10)
C12 0.0367(12) 0.0246(11) 0.0305(12) -0.0041(9) -0.0118(10) 0.0079(10)
C13 0.0272(11) 0.0240(10) 0.0242(10) -0.0044(8) -0.0059(9) 0.0028(9)
C14 0.0265(11) 0.0283(11) 0.0272(11) -0.0073(9) -0.0006(9) -0.0005(9)
C15 0.0261(11) 0.0323(11) 0.0203(10) -0.0004(9) 0.0032(9) -0.0029(9)
C16 0.0349(12) 0.0212(10) 0.0240(11) -0.0006(8) -0.0051(9) -0.0039(9)
C17 0.0303(12) 0.0263(11) 0.0261(11) 0.0042(9) -0.0003(9) -0.0059(9)
C18 0.0259(12) 0.0401(13) 0.0351(13) 0.0018(11) 0.0058(10) -0.0049(10)
C19 0.0240(11) 0.0315(11) 0.0289(11) 0.0012(9) -0.0012(9) -0.0046(9)
C20 0.0227(10) 0.0252(10) 0.0213(10) 0.0008(8) -0.0010(8) -0.0032(9)
C21 0.0219(10) 0.0214(10) 0.0184(9) -0.0007(8) -0.0017(8) -0.0001(8)
C2' 0.0320(12) 0.0273(11) 0.0201(10) -0.0027(8) -0.0015(9) 0.0051(9)
C3' 0.0359(13) 0.0464(15) 0.0227(11) -0.0040(10) -0.0055(10) 0.0119(12)
C5' 0.0437(15) 0.0344(14) 0.0397(14) 0.0030(11) -0.0094(12) 0.0155(11)
C6' 0.0410(14) 0.0325(13) 0.0356(13) 0.0088(10) -0.0027(11) 0.0065(11)
C7' 0.0324(12) 0.0237(10) 0.0236(10) 0.0014(9) 0.0026(9) 0.0055(9)
C8' 0.0307(12) 0.0232(10) 0.0224(10) -0.0026(8) 0.0012(9) 0.0030(9)
C9' 0.0314(12) 0.0341(12) 0.0261(11) -0.0046(10) 0.0050(9) -0.0005(10)
C10' 0.0306(13) 0.0421(14) 0.0402(14) -0.0111(11) 0.0054(11) 0.0012(11)
C11' 0.0321(12) 0.0365(13) 0.0392(13) -0.0121(11) -0.0092(11) 0.0116(11)
C12' 0.0386(13) 0.0240(10) 0.0289(11) -0.0023(9) -0.0082(10) 0.0047(10)
C13' 0.0323(11) 0.0214(9) 0.0203(10) -0.0046(8) 0.0002(8) -0.0007(9)
C14' 0.0277(12) 0.0552(16) 0.0258(11) -0.0084(11) -0.0044(9) 0.0087(11)
C15' 0.0259(11) 0.0495(14) 0.0249(11) -0.0044(10) 0.0009(9) -0.0056(11)
C16' 0.0408(13) 0.0313(12) 0.0221(10) 0.0019(9) 0.0000(10) -0.0081(10)
C17' 0.0380(14) 0.0568(17) 0.0224(11) -0.0015(11) 0.0063(10) -0.0135(13)
C18' 0.0350(14) 0.098(3) 0.0445(17) -0.0191(18) 0.0123(13) -0.0214(17)
C19' 0.0274(13) 0.088(2) 0.0401(15) -0.0181(16) 0.0074(11) -0.0035(14)
C20' 0.0251(12) 0.0606(17) 0.0231(11) -0.0084(11) 0.0025(9) -0.0027(11)
C21' 0.0304(12) 0.0405(13) 0.0274(11) -0.0100(10) 0.0008(10) 0.0082(10)
N1 0.0269(9) 0.0198(8) 0.0228(8) 0.0014(7) -0.0050(7) 0.0020(7)
N4 0.0236(9) 0.0212(9) 0.0215(8) 0.0011(7) -0.0008(7) 0.0017(7)
N1' 0.0306(10) 0.0259(9) 0.0195(8) 0.0004(7) -0.0004(7) -0.0018(8)
N4' 0.0334(11) 0.0433(12) 0.0314(11) -0.0034(9) -0.0057(9) 0.0139(9)
O15 0.0307(9) 0.0469(10) 0.0246(8) 0.0011(7) 0.0070(7) -0.0049(8)
O16 0.0429(10) 0.0262(8) 0.0360(9) 0.0103(7) -0.0116(8) -0.0039(7)
O15' 0.0384(11) 0.0677(13) 0.0387(10) -0.0086(10) 0.0040(8) -0.0205(10)
O16' 0.0564(12) 0.0442(11) 0.0421(11) 0.0194(9) -0.0103(9) -0.0127(10)

loop_
_atom_type_symbol
_atom_type_description
_atom_type_scat_dispersion_real
_atom_type_scat_dispersion_imag
_atom_type_scat_source
C C 0.0181 0.0091 'International Tables Vol C Tables 4.2.6.8 and 6.1.1.4'
H H 0.0000 0.0000 'International Tables Vol C Tables 4.2.6.8 and 6.1.1.4'
N N 0.0311 0.0180 'International Tables Vol C Tables 4.2.6.8 and 6.1.1.4'
O O 0.0492 0.0322 'International Tables Vol C Tables 4.2.6.8 and 6.1.1.4'

loop_
_geom_angle_atom_site_label_1
_geom_angle_atom_site_label_2
_geom_angle_atom_site_label_3
_geom_angle
C7 C2 N1 110.48(19)
C7 C2 C21 126.03(19)
N1 C2 C21 123.44(19)
N4 C3 C14 109.40(18)
N4 C3 H3A 109.8
C14 C3 H3A 109.8
N4 C3 H3B 109.8
C14 C3 H3B 109.8
H3A C3 H3B 108.2
N4 C5 C6 115.55(18)
N4 C5 H5A 108.4
C6 C5 H5A 108.4
N4 C5 H5B 108.4
C6 C5 H5B 108.4
H5A C5 H5B 107.5
C7 C6 C5 109.46(18)
C7 C6 H6A 109.8
C5 C6 H6A 109.8
C7 C6 H6B 109.8
C5 C6 H6B 109.8
H6A C6 H6B 108.2
C2 C7 C8 107.36(19)
C2 C7 C6 121.20(19)
C8 C7 C6 131.2(2)
C9 C8 C13 119.2(2)
C9 C8 C7 133.4(2)
C13 C8 C7 107.31(19)
C10 C9 C8 118.9(2)
C10 C9 H9 120.5
C8 C9 H9 120.5
C9 C10 C11 121.1(2)
C9 C10 H10 119.4
C11 C10 H10 119.4
C12 C11 C10 121.1(2)
C12 C11 H11 119.4
C10 C11 H11 119.4
C11 C12 C13 117.2(2)
C11 C12 H12 121.4
C13 C12 H12 121.4
C12 C13 C8 122.4(2)
C12 C13 N1 130.2(2)
C8 C13 N1 107.40(19)
C3 C14 C15 111.26(18)
C3 C14 H14A 109.4
C15 C14 H14A 109.4
C3 C14 H14B 109.4
C15 C14 H14B 109.4
H14A C14 H14B 108.0
O15 C15 C14 111.17(19)
O15 C15 C20 103.90(18)
C14 C15 C20 111.62(18)
O15 C15 H15 110.0
C14 C15 H15 110.0
C20 C15 H15 110.0
O16 C16 N1 122.0(2)
O16 C16 C17 123.5(2)
N1 C16 C17 114.40(19)
C16 C17 C20 117.77(19)
C16 C17 H17A 107.9
C20 C17 H17A 107.9
C16 C17 H17B 107.9
C20 C17 H17B 107.9
H17A C17 H17B 107.2
O15 C18 C19 106.80(18)
O15 C18 H18A 110.4
C19 C18 H18A 110.4
O15 C18 H18B 110.4
C19 C18 H18B 110.4
H18A C18 H18B 108.6
C18 C19 C20 104.25(18)
C18 C19 H19A 110.9
C20 C19 H19A 110.9
C18 C19 H19B 110.9
C20 C19 H19B 110.9
H19A C19 H19B 108.9
C21 C20 C15 114.07(18)
C21 C20 C17 109.13(18)
C15 C20 C17 110.92(18)
C21 C20 C19 112.85(18)
C15 C20 C19 100.76(18)
C17 C20 C19 108.82(18)
N4 C21 C2 108.53(17)
N4 C21 C20 113.87(17)
C2 C21 C20 111.34(17)
N4 C21 H21 107.6
C2 C21 H21 107.6
C20 C21 H21 107.6
C7' C2' N1' 110.3(2)
C7' C2' C21' 126.8(2)
N1' C2' C21' 122.9(2)
N4' C3' C14' 109.7(2)
N4' C3' H3'1 109.7
C14' C3' H3'1 109.7
N4' C3' H3'2 109.7
C14' C3' H3'2 109.7
H3'1 C3' H3'2 108.2
N4' C5' C6' 115.3(2)
N4' C5' H5'1 108.5
C6' C5' H5'1 108.5
N4' C5' H5'2 108.5
C6' C5' H5'2 108.5
H5'1 C5' H5'2 107.5
C7' C6' C5' 109.2(2)
C7' C6' H6'1 109.8
C5' C6' H6'1 109.8
C7' C6' H6'2 109.8
C5' C6' H6'2 109.8
H6'1 C6' H6'2 108.3
C2' C7' C8' 107.7(2)
C2' C7' C6' 120.6(2)
C8' C7' C6' 131.6(2)
C9' C8' C13' 119.2(2)
C9' C8' C7' 133.2(2)
C13' C8' C7' 107.6(2)
C10' C9' C8' 118.5(2)
C10' C9' H9' 120.8
C8' C9' H9' 120.8
C11' C10' C9' 121.4(2)
C11' C10' H10' 119.3
C9' C10' H10' 119.3
C10' C11' C12' 121.3(2)
C10' C11' H11' 119.4
C12' C11' H11' 119.4
C13' C12' C11' 117.3(2)
C13' C12' H12' 121.3
C11' C12' H12' 121.3
C12' C13' C8' 122.3(2)
C12' C13' N1' 130.9(2)
C8' C13' N1' 106.82(19)
C3' C14' C15' 111.6(2)
C3' C14' H14C 109.3
C15' C14' H14C 109.3
C3' C14' H14D 109.3
C15' C14' H14D 109.3
H14C C14' H14D 108.0
O15' C15' C14' 110.9(2)
O15' C15' C20' 104.60(19)
C14' C15' C20' 111.2(2)
O15' C15' H15' 110.0
C14' C15' H15' 110.0
C20' C15' H15' 110.0
O16' C16' N1' 121.1(2)
O16' C16' C17' 122.8(2)
N1' C16' C17' 116.0(2)
C16' C17' C20' 118.8(2)
C16' C17' H17C 107.6
C20' C17' H17C 107.6
C16' C17' H17D 107.6
C20' C17' H17D 107.6
H17C C17' H17D 107.0
O15' C18' C19' 107.7(2)
O15' C18' H18C 110.2
C19' C18' H18C 110.2
O15' C18' H18D 110.2
C19' C18' H18D 110.2
H18C C18' H18D 108.5
C18' C19' C20' 102.9(3)
C18' C19' H19C 111.2
C20' C19' H19C 111.2
C18' C19' H19D 111.2
C20' C19' H19D 111.2
H19C C19' H19D 109.1
C19' C20' C21' 113.1(3)
C19' C20' C15' 100.1(2)
C21' C20' C15' 113.75(19)
C19' C20' C17' 108.8(2)
C21' C20' C17' 109.8(2)
C15' C20' C17' 110.7(2)
N4' C21' C2' 108.9(2)
N4' C21' C20' 114.6(2)
C2' C21' C20' 111.8(2)
N4' C21' H21' 107.1
C2' C21' H21' 107.1
C20' C21' H21' 107.1
C16 N1 C2 123.63(19)
C16 N1 C13 128.66(19)
C2 N1 C13 107.43(18)
C3 N4 C5 112.39(17)
C3 N4 C21 111.65(16)
C5 N4 C21 108.89(17)
C16' N1' C2' 123.8(2)
C16' N1' C13' 128.2(2)
C2' N1' C13' 107.65(18)
C21' N4' C3' 111.49(19)
C21' N4' C5' 109.2(2)
C3' N4' C5' 111.8(2)
C15 O15 C18 106.80(17)
C15' O15' C18' 108.0(2)

loop_
_geom_bond_atom_site_label_1
_geom_bond_atom_site_label_2
_geom_bond_distance
C2 C7 1.345(3)
C2 N1 1.406(3)
C2 C21 1.497(3)
C3 N4 1.466(3)
C3 C14 1.517(3)
C3 H3A 0.9900
C3 H3B 0.9900
C5 N4 1.471(3)
C5 C6 1.551(3)
C5 H5A 0.9900
C5 H5B 0.9900
C6 C7 1.502(3)
C6 H6A 0.9900
C6 H6B 0.9900
C7 C8 1.449(3)
C8 C9 1.394(3)
C8 C13 1.407(3)
C9 C10 1.386(3)
C9 H9 0.9500
C10 C11 1.401(4)
C10 H10 0.9500
C11 C12 1.388(4)
C11 H11 0.9500
C12 C13 1.396(3)
C12 H12 0.9500
C13 N1 1.410(3)
C14 C15 1.528(3)
C14 H14A 0.9900
C14 H14B 0.9900
C15 O15 1.431(3)
C15 C20 1.538(3)
C15 H15 1.0000
C16 O16 1.216(3)
C16 N1 1.385(3)
C16 C17 1.510(3)
C17 C20 1.542(3)
C17 H17A 0.9900
C17 H17B 0.9900
C18 O15 1.444(3)
C18 C19 1.537(3)
C18 H18A 0.9900
C18 H18B 0.9900
C19 C20 1.546(3)
C19 H19A 0.9900
C19 H19B 0.9900
C20 C21 1.532(3)
C21 N4 1.477(3)
C21 H21 1.0000
C2' C7' 1.345(3)
C2' N1' 1.399(3)
C2' C21' 1.496(3)
C3' N4' 1.472(3)
C3' C14' 1.514(4)
C3' H3'1 0.9900
C3' H3'2 0.9900
C5' N4' 1.481(4)
C5' C6' 1.542(4)
C5' H5'1 0.9900
C5' H5'2 0.9900
C6' C7' 1.501(3)
C6' H6'1 0.9900
C6' H6'2 0.9900
C7' C8' 1.438(3)
C8' C9' 1.403(3)
C8' C13' 1.408(3)
C9' C10' 1.392(4)
C9' H9' 0.9500
C10' C11' 1.379(4)
C10' H10' 0.9500
C11' C12' 1.400(4)
C11' H11' 0.9500
C12' C13' 1.385(3)
C12' H12' 0.9500
C13' N1' 1.416(3)
C14' C15' 1.530(3)
C14' H14C 0.9900
C14' H14D 0.9900
C15' O15' 1.430(3)
C15' C20' 1.544(3)
C15' H15' 1.0000
C16' O16' 1.217(3)
C16' N1' 1.376(3)
C16' C17' 1.505(4)
C17' C20' 1.549(4)
C17' H17C 0.9900
C17' H17D 0.9900
C18' O15' 1.453(4)
C18' C19' 1.517(5)
C18' H18C 0.9900
C18' H18D 0.9900
C19' C20' 1.534(3)
C19' H19C 0.9900
C19' H19D 0.9900
C20' C21' 1.538(4)
C21' N4' 1.468(3)
C21' H21' 1.0000

loop_
_geom_hbond_atom_site_label_D
_geom_hbond_atom_site_label_H
_geom_hbond_atom_site_label_A
_geom_hbond_distance_DH
_geom_hbond_distance_HA
_geom_hbond_distance_DA
_geom_hbond_angle_DHA
_geom_hbond_site_symmetry_A
C12 H12 O16 0.95 2.50 3.014(3) 114.1 .
C18 H18A O16' 0.99 2.42 3.386(3) 164.0 1_664
C5' H5'2 O16 0.99 2.64 3.517(3) 148.2 3_645
C12' H12' O16' 0.95 2.48 2.990(3) 113.9 .

loop_
_geom_torsion_atom_site_label_1
_geom_torsion_atom_site_label_2
_geom_torsion_atom_site_label_3
_geom_torsion_atom_site_label_4
_geom_torsion
N4 C5 C6 C7 -38.1(3)
N1 C2 C7 C8 -1.0(2)
C21 C2 C7 C8 -178.47(19)
N1 C2 C7 C6 174.36(18)
C21 C2 C7 C6 -3.1(3)
C5 C6 C7 C2 7.5(3)
C5 C6 C7 C8 -178.4(2)
C2 C7 C8 C9 -177.2(2)
C6 C7 C8 C9 8.1(4)
C2 C7 C8 C13 0.4(2)
C6 C7 C8 C13 -174.3(2)
C13 C8 C9 C10 0.5(3)
C7 C8 C9 C10 177.8(2)
C8 C9 C10 C11 0.6(4)
C9 C10 C11 C12 -1.2(4)
C10 C11 C12 C13 0.7(4)
C11 C12 C13 C8 0.4(3)
C11 C12 C13 N1 -178.7(2)
C9 C8 C13 C12 -1.0(3)
C7 C8 C13 C12 -179.0(2)
C9 C8 C13 N1 178.29(19)
C7 C8 C13 N1 0.3(2)
N4 C3 C14 C15 -61.8(2)
C3 C14 C15 O15 166.62(18)
C3 C14 C15 C20 51.1(3)
O16 C16 C17 C20 -150.6(2)
N1 C16 C17 C20 31.7(3)
O15 C18 C19 C20 -2.8(2)
O15 C15 C20 C21 -161.53(18)
C14 C15 C20 C21 -41.6(3)
O15 C15 C20 C17 74.8(2)
C14 C15 C20 C17 -165.36(19)
O15 C15 C20 C19 -40.3(2)
C14 C15 C20 C19 79.5(2)
C16 C17 C20 C21 -51.1(3)
C16 C17 C20 C15 75.4(3)
C16 C17 C20 C19 -174.66(19)
C18 C19 C20 C21 147.48(19)
C18 C19 C20 C15 25.4(2)
C18 C19 C20 C17 -91.2(2)
C7 C2 C21 N4 26.5(3)
N1 C2 C21 N4 -150.67(19)
C7 C2 C21 C20 152.6(2)
N1 C2 C21 C20 -24.6(3)
C15 C20 C21 N4 42.9(2)
C17 C20 C21 N4 167.58(17)
C19 C20 C21 N4 -71.3(2)
C15 C20 C21 C2 -80.2(2)
C17 C20 C21 C2 44.5(2)
C19 C20 C21 C2 165.59(18)
N4' C5' C6' C7' -41.6(3)
N1' C2' C7' C8' -0.6(3)
C21' C2' C7' C8' 179.1(2)
N1' C2' C7' C6' 175.8(2)
C21' C2' C7' C6' -4.5(4)
C5' C6' C7' C2' 11.6(3)
C5' C6' C7' C8' -173.0(2)
C2' C7' C8' C9' -178.5(3)
C6' C7' C8' C9' 5.6(4)
C2' C7' C8' C13' 0.3(3)
C6' C7' C8' C13' -175.6(2)
C13' C8' C9' C10' 0.2(3)
C7' C8' C9' C10' 178.9(2)
C8' C9' C10' C11' 0.3(4)
C9' C10' C11' C12' -0.3(4)
C10' C11' C12' C13' -0.2(3)
C11' C12' C13' C8' 0.8(3)
C11' C12' C13' N1' -179.1(2)
C9' C8' C13' C12' -0.8(3)
C7' C8' C13' C12' -179.8(2)
C9' C8' C13' N1' 179.1(2)
C7' C8' C13' N1' 0.2(2)
N4' C3' C14' C15' -61.7(3)
C3' C14' C15' O15' 167.4(2)
C3' C14' C15' C20' 51.5(3)
O16' C16' C17' C20' -159.5(3)
N1' C16' C17' C20' 23.6(4)
O15' C18' C19' C20' -19.3(3)
C18' C19' C20' C21' 156.8(2)
C18' C19' C20' C15' 35.4(3)
C18' C19' C20' C17' -80.8(3)
O15' C15' C20' C19' -40.5(3)
C14' C15' C20' C19' 79.2(3)
O15' C15' C20' C21' -161.5(2)
C14' C15' C20' C21' -41.8(3)
O15' C15' C20' C17' 74.2(2)
C14' C15' C20' C17' -166.1(2)
C16' C17' C20' C19' -168.2(3)
C16' C17' C20' C21' -43.8(3)
C16' C17' C20' C15' 82.7(3)
C7' C2' C21' N4' 24.6(3)
N1' C2' C21' N4' -155.8(2)
C7' C2' C21' C20' 152.2(2)
N1' C2' C21' C20' -28.2(3)
C19' C20' C21' N4' -70.3(3)
C15' C20' C21' N4' 43.1(3)
C17' C20' C21' N4' 167.9(2)
C19' C20' C21' C2' 165.2(2)
C15' C20' C21' C2' -81.3(3)
C17' C20' C21' C2' 43.4(3)
O16 C16 N1 C2 175.3(2)
C17 C16 N1 C2 -7.0(3)
O16 C16 N1 C13 2.1(4)
C17 C16 N1 C13 179.8(2)
C7 C2 N1 C16 -173.21(19)
C21 C2 N1 C16 4.4(3)
C7 C2 N1 C13 1.2(2)
C21 C2 N1 C13 178.76(19)
C12 C13 N1 C16 -7.6(4)
C8 C13 N1 C16 173.1(2)
C12 C13 N1 C2 178.4(2)
C8 C13 N1 C2 -0.9(2)
C14 C3 N4 C5 -174.88(17)
C14 C3 N4 C21 62.4(2)
C6 C5 N4 C3 -60.5(2)
C6 C5 N4 C21 63.7(2)
C2 C21 N4 C3 71.2(2)
C20 C21 N4 C3 -53.4(2)
C2 C21 N4 C5 -53.5(2)
C20 C21 N4 C5 -178.07(17)
O16' C16' N1' C2' 179.3(2)
C17' C16' N1' C2' -3.6(3)
O16' C16' N1' C13' 6.5(4)
C17' C16' N1' C13' -176.5(2)
C7' C2' N1' C16' -173.4(2)
C21' C2' N1' C16' 6.9(3)
C7' C2' N1' C13' 0.7(2)
C21' C2' N1' C13' -179.0(2)
C12' C13' N1' C16' -6.8(4)
C8' C13' N1' C16' 173.3(2)
C12' C13' N1' C2' 179.4(2)
C8' C13' N1' C2' -0.5(2)
C2' C21' N4' C3' 73.2(3)
C20' C21' N4' C3' -52.8(3)
C2' C21' N4' C5' -50.9(3)
C20' C21' N4' C5' -176.9(2)
C14' C3' N4' C21' 61.6(3)
C14' C3' N4' C5' -175.8(2)
C6' C5' N4' C21' 64.2(3)
C6' C5' N4' C3' -59.7(3)
C14 C15 O15 C18 -79.6(2)
C20 C15 O15 C18 40.6(2)
C19 C18 O15 C15 -23.5(2)
C14' C15' O15' C18' -90.1(3)
C20' C15' O15' C18' 29.8(3)
C19' C18' O15' C15' -6.5(3)
